data_7025958
loop_
_publ_author_name
'Sun, Ya-Qiu'
'Fan, Lan-Lan'
'Gao, Dong-Zhao'
'Wang, Qing-Lun'
'Du, Miao'
'Liao, Dai-Zheng'
'Zhang, Chen-Xi'

_publ_section_title
;
 Polynuclear complexes of macrocyclic oxamide with 5-sulfosalicylate:
 syntheses, crystal structures and magnetic properties.
;
_journal_issue 40
_journal_name_full 'Dalton transactions (Cambridge, England : 2003)'
_journal_page_first 9654
_journal_page_last 9661
_journal_paper_doi 10.1039/c0dt00082e
_journal_volume 39
_journal_year 2010
_chemical_formula_sum 'C92 H78 Cu4 Gd2 N16 O28 S2'
_chemical_formula_weight 2488.48
_chemical_name_systematic
;
?
;
_space_group_IT_number 2
_symmetry_cell_setting triclinic
_symmetry_space_group_name_Hall '-P 1'
_symmetry_space_group_name_H-M 'P -1'
_atom_sites_solution_hydrogens geom
_atom_sites_solution_primary direct
_atom_sites_solution_secondary difmap
_audit_creation_method SHELXL-97
_cell_angle_alpha 98.0000(10)
_cell_angle_beta 103.0790(10)
_cell_angle_gamma 110.1200(0)
_cell_formula_units_Z 1
_cell_length_a 12.6013(3)
_cell_length_b 12.6027(3)
_cell_length_c 16.6810(7)
_cell_measurement_reflns_used 9895
_cell_measurement_temperature 296(2)
_cell_measurement_theta_max 30.40
_cell_measurement_theta_min 2.42
_cell_volume 2353.73(13)
_computing_cell_refinement 'Bruker SMART'
_computing_data_collection 'Bruker SMART'
_computing_data_reduction 'Bruker SAINT'
_computing_molecular_graphics 'Bruker SHELXTL'
_computing_publication_material 'Bruker SHELXTL'
_computing_structure_refinement 'SHELXL-97 (Sheldrick, 1997)'
_computing_structure_solution 'SHELXS-97 (Sheldrick, 1990)'
_diffrn_ambient_temperature 296(2)
_diffrn_measured_fraction_theta_full 0.994
_diffrn_measured_fraction_theta_max 0.994
_diffrn_measurement_device_type 'CCD area detector'
_diffrn_measurement_method 'phi and omega scans'
_diffrn_radiation_monochromator graphite
_diffrn_radiation_source 'fine-focus sealed tube'
_diffrn_radiation_type MoK\a
_diffrn_radiation_wavelength 0.71073
_diffrn_reflns_av_R_equivalents 0.0102
_diffrn_reflns_av_sigmaI/netI 0.0193
_diffrn_reflns_limit_h_max 14
_diffrn_reflns_limit_h_min -9
_diffrn_reflns_limit_k_max 14
_diffrn_reflns_limit_k_min -15
_diffrn_reflns_limit_l_max 19
_diffrn_reflns_limit_l_min -19
_diffrn_reflns_number 12141
_diffrn_reflns_theta_full 25.03
_diffrn_reflns_theta_max 25.03
_diffrn_reflns_theta_min 1.77
_exptl_absorpt_coefficient_mu 2.410
_exptl_absorpt_correction_T_max 1.000000
_exptl_absorpt_correction_T_min 0.565848
_exptl_absorpt_correction_type multi-scan
_exptl_absorpt_process_details SADABS
_exptl_crystal_colour GREEN
_exptl_crystal_density_diffrn 1.757
_exptl_crystal_density_meas ?
_exptl_crystal_density_method 'not measured'
_exptl_crystal_description BLOCK
_exptl_crystal_F_000 1244
_exptl_crystal_size_max 0.38
_exptl_crystal_size_mid 0.32
_exptl_crystal_size_min 0.30
_refine_diff_density_max 1.490
_refine_diff_density_min -1.147
_refine_diff_density_rms 0.074
_refine_ls_extinction_method none
_refine_ls_goodness_of_fit_ref 1.065
_refine_ls_hydrogen_treatment constr
_refine_ls_matrix_type full
_refine_ls_number_parameters 650
_refine_ls_number_reflns 8254
_refine_ls_number_restraints 6
_refine_ls_restrained_S_all 1.067
_refine_ls_R_factor_all 0.0256
_refine_ls_R_factor_gt 0.0237
_refine_ls_shift/su_max 0.001
_refine_ls_shift/su_mean 0.000
_refine_ls_structure_factor_coef Fsqd
_refine_ls_weighting_details 'calc w=1/[\s^2^(Fo^2^)+(0.0335P)^2^+3.0743P] where P=(Fo^2^+2Fc^2^)/3'
_refine_ls_weighting_scheme calc
_refine_ls_wR_factor_gt 0.0644
_refine_ls_wR_factor_ref 0.0657
_reflns_number_gt 7768
_reflns_number_total 8254
_reflns_threshold_expression >2sigma(I)
_cod_data_source_file c0dt00082e.txt
_cod_data_source_block 090313d
_cod_depositor_comments
;
The following automatic conversions were performed:

'_symmetry_cell_setting' value 'Triclinic' changed to 'triclinic'
according to /home/saulius/struct/CIF-dictionaries/cif_core.dic
dictionary named 'cif_core.dic' version 2.4.2 from
2011-04-26.

'_exptl_absorpt_correction_type' value 'MULTI-SCAN'
changed to 'multi-scan' according to
/home/saulius/struct/CIF-dictionaries/cif_core.dic dictionary named
'cif_core.dic' version 2.4.2 from 2011-04-26.

Automatic conversion script
Id: cif_fix_values 1891 2012-01-12 08:04:46Z andrius 

The following automatic conversions were performed:

'_exptl_crystal_density_meas' value 'NONE' was changed to '?' - the
value is perceived as not measured.

Automatic conversion script
Id: cif_fix_values 3008 2015-01-20 13:52:24Z robertas 
;
_cod_original_sg_symbol_H-M P-1
_cod_database_code 7025958

loop_
_symmetry_equiv_pos_as_xyz
'x, y, z'
'-x, -y, -z'

loop_
_atom_site_label
_atom_site_type_symbol
_atom_site_fract_x
_atom_site_fract_y
_atom_site_fract_z
_atom_site_U_iso_or_equiv
_atom_site_adp_type
_atom_site_occupancy
_atom_site_symmetry_multiplicity
_atom_site_calc_flag
_atom_site_refinement_flags
Gd1 Gd 0.692746(11) 0.679327(11) 0.659892(8) 0.02100(5) Uani 1 1 d .
Cu1 Cu 0.76008(3) 0.97940(3) 0.97430(2) 0.03021(9) Uani 1 1 d .
Cu2 Cu 1.06398(3) 0.74314(3) 0.50260(3) 0.03369(10) Uani 1 1 d .
S1 S 0.61734(9) 0.08307(8) 0.78712(8) 0.0515(2) Uani 1 1 d .
O1 O 0.81494(17) 0.86335(17) 0.76026(12) 0.0272(4) Uani 1 1 d .
O2 O 0.60800(18) 0.72337(18) 0.76902(13) 0.0315(5) Uani 1 1 d .
O3 O 0.80460(19) 0.78631(19) 0.57743(14) 0.0332(5) Uani 1 1 d .
O4 O 0.87481(18) 0.6488(2) 0.65988(14) 0.0345(5) Uani 1 1 d .
O5 O 0.6416(2) 0.48482(19) 0.69012(15) 0.0396(5) Uani 1 1 d .
O6 O 0.7843(2) 0.62359(18) 0.79240(13) 0.0355(5) Uani 1 1 d .
O7 O 0.9404(3) 0.5756(2) 0.8881(2) 0.0688(9) Uani 1 1 d .
H7 H 0.9118 0.6166 0.8647 0.103 Uiso 1 1 calc R
O8 O 0.6236(3) 0.0494(3) 0.8680(2) 0.0726(10) Uani 1 1 d .
O9 O 0.5008(3) 0.0711(3) 0.7431(3) 0.0878(12) Uani 1 1 d .
O10 O 0.6712(3) 0.0273(2) 0.73497(18) 0.0539(7) Uani 1 1 d .
O11 O 0.65252(17) 0.55403(19) 0.52291(13) 0.0342(5) Uani 1 1 d .
O12 O 0.51420(18) 0.41664(19) 0.41383(13) 0.0325(5) Uani 1 1 d .
O13 O 0.6057(2) 0.8207(2) 0.61665(15) 0.0406(5) Uani 1 1 d .
H13A H 0.6354 0.8869 0.6512 0.061 Uiso 1 1 d R
H13B H 0.5318 0.7836 0.6070 0.061 Uiso 1 1 d R
O14 O 0.3920(5) 0.8141(5) 0.6743(4) 0.0708(18) Uani 0.50 1 d PU
N1 N 0.8434(2) 0.9837(2) 0.88896(15) 0.0260(5) Uani 1 1 d .
N2 N 0.6545(2) 0.8231(2) 0.90812(15) 0.0283(5) Uani 1 1 d .
N3 N 0.6592(3) 0.9874(3) 1.04560(17) 0.0383(6) Uani 1 1 d .
N4 N 0.8995(2) 1.0965(2) 1.06138(16) 0.0351(6) Uani 1 1 d .
N5 N 0.9245(2) 0.7772(2) 0.49218(17) 0.0344(6) Uani 1 1 d .
N6 N 1.0158(2) 0.6602(2) 0.58811(16) 0.0299(5) Uani 1 1 d .
N7 N 1.1751(3) 0.6747(3) 0.48758(19) 0.0390(6) Uani 1 1 d .
N8 N 1.1399(3) 0.8766(3) 0.45759(19) 0.0406(7) Uani 1 1 d .
C1 C 0.7858(2) 0.8912(2) 0.82469(17) 0.0236(6) Uani 1 1 d .
C2 C 0.6714(2) 0.8037(2) 0.83289(18) 0.0256(6) Uani 1 1 d .
C3 C 0.5640(3) 0.7437(3) 0.9312(2) 0.0358(7) Uani 1 1 d .
C4 C 0.5115(4) 0.6251(3) 0.8908(3) 0.0584(11) Uani 1 1 d .
H4 H 0.5342 0.5977 0.8455 0.070 Uiso 1 1 calc R
C5 C 0.4264(5) 0.5485(4) 0.9175(3) 0.0856(18) Uani 1 1 d .
H5 H 0.3926 0.4701 0.8899 0.103 Uiso 1 1 calc R
C6 C 0.3908(5) 0.5858(5) 0.9841(4) 0.0880(18) Uani 1 1 d .
H6 H 0.3326 0.5335 1.0010 0.106 Uiso 1 1 calc R
C7 C 0.4418(4) 0.7002(4) 1.0250(3) 0.0663(13) Uani 1 1 d .
H7A H 0.4177 0.7255 1.0702 0.080 Uiso 1 1 calc R
C8 C 0.5297(3) 0.7812(3) 1.0009(2) 0.0427(8) Uani 1 1 d .
C9 C 0.5731(3) 0.9010(3) 1.0493(2) 0.0468(9) Uani 1 1 d .
H9 H 0.5330 0.9156 1.0872 0.056 Uiso 1 1 calc R
C10 C 0.6815(4) 1.1045(4) 1.0934(3) 0.0559(10) Uani 1 1 d .
H10A H 0.6213 1.0984 1.1220 0.067 Uiso 1 1 calc R
H10B H 0.6742 1.1529 1.0539 0.067 Uiso 1 1 calc R
C11 C 0.8024(4) 1.1635(4) 1.1587(2) 0.0577(11) Uani 1 1 d .
H11A H 0.8350 1.2445 1.1565 0.069 Uiso 1 1 calc R
H11B H 0.7923 1.1617 1.2145 0.069 Uiso 1 1 calc R
C12 C 0.8916(4) 1.1112(3) 1.1487(2) 0.0478(9) Uani 1 1 d .
H12A H 0.9686 1.1614 1.1875 0.057 Uiso 1 1 calc R
H12B H 0.8687 1.0362 1.1630 0.057 Uiso 1 1 calc R
C13 C 0.9982(3) 1.1515(3) 1.0493(2) 0.0348(7) Uani 1 1 d .
H13 H 1.0613 1.1957 1.0972 0.042 Uiso 1 1 calc R
C14 C 1.0217(3) 1.1521(3) 0.9685(2) 0.0330(7) Uani 1 1 d .
C15 C 1.1263(3) 1.2421(3) 0.9703(3) 0.0475(9) Uani 1 1 d .
H15 H 1.1784 1.2893 1.0222 0.057 Uiso 1 1 calc R
C16 C 1.1532(4) 1.2618(4) 0.8975(3) 0.0662(13) Uani 1 1 d .
H16 H 1.2231 1.3215 0.8997 0.079 Uiso 1 1 calc R
C17 C 1.0750(4) 1.1920(3) 0.8204(3) 0.0635(13) Uani 1 1 d .
H17 H 1.0913 1.2070 0.7705 0.076 Uiso 1 1 calc R
C18 C 0.9733(3) 1.1004(3) 0.8165(2) 0.0439(9) Uani 1 1 d .
H18 H 0.9223 1.0542 0.7640 0.053 Uiso 1 1 calc R
C19 C 0.9458(3) 1.0760(2) 0.8900(2) 0.0294(6) Uani 1 1 d .
C20 C 0.8789(3) 0.7541(3) 0.55471(19) 0.0289(6) Uani 1 1 d .
C21 C 0.9258(3) 0.6809(3) 0.60625(18) 0.0277(6) Uani 1 1 d .
C22 C 1.0683(3) 0.5918(3) 0.6277(2) 0.0305(6) Uani 1 1 d .
C23 C 1.0389(3) 0.5461(3) 0.6947(2) 0.0435(8) Uani 1 1 d .
H23 H 0.9821 0.5619 0.7156 0.052 Uiso 1 1 calc R
C24 C 1.0918(4) 0.4779(4) 0.7311(3) 0.0547(10) Uani 1 1 d .
H24 H 1.0699 0.4486 0.7757 0.066 Uiso 1 1 calc R
C25 C 1.1763(4) 0.4527(4) 0.7022(3) 0.0593(11) Uani 1 1 d .
H25 H 1.2111 0.4060 0.7263 0.071 Uiso 1 1 calc R
C26 C 1.2086(3) 0.4980(4) 0.6370(3) 0.0502(9) Uani 1 1 d .
H26 H 1.2665 0.4821 0.6177 0.060 Uiso 1 1 calc R
C27 C 1.1569(3) 0.5673(3) 0.5988(2) 0.0360(7) Uani 1 1 d .
C28 C 1.2008(3) 0.6063(3) 0.5303(2) 0.0404(8) Uani 1 1 d .
H28 H 1.2545 0.5776 0.5158 0.048 Uiso 1 1 calc R
C29 C 1.2308(4) 0.7032(4) 0.4203(3) 0.0551(10) Uani 1 1 d .
H29A H 1.1694 0.6838 0.3673 0.066 Uiso 1 1 calc R
H29B H 1.2761 0.6558 0.4133 0.066 Uiso 1 1 calc R
C30 C 1.3105(4) 0.8284(4) 0.4386(3) 0.0684(13) Uani 1 1 d .
H30A H 1.3233 0.8458 0.3859 0.082 Uiso 1 1 calc R
H30B H 1.3864 0.8391 0.4760 0.082 Uiso 1 1 calc R
C31 C 1.2696(4) 0.9160(4) 0.4780(3) 0.0567(11) Uani 1 1 d .
H31A H 1.3031 0.9347 0.5390 0.068 Uiso 1 1 calc R
H31B H 1.2998 0.9869 0.4591 0.068 Uiso 1 1 calc R
C32 C 1.0885(3) 0.9373(3) 0.4228(2) 0.0417(8) Uani 1 1 d .
H32 H 1.1360 1.0023 0.4086 0.050 Uiso 1 1 calc R
C33 C 0.9634(3) 0.9146(3) 0.4032(2) 0.0395(8) Uani 1 1 d .
C34 C 0.9207(4) 0.9766(4) 0.3494(2) 0.0510(10) Uani 1 1 d .
H34 H 0.9736 1.0317 0.3304 0.061 Uiso 1 1 calc R
C35 C 0.8039(4) 0.9582(4) 0.3243(3) 0.0622(12) Uani 1 1 d .
H35 H 0.7778 1.0009 0.2891 0.075 Uiso 1 1 calc R
C36 C 0.7245(4) 0.8756(4) 0.3513(3) 0.0611(11) Uani 1 1 d .
H36 H 0.6442 0.8602 0.3321 0.073 Uiso 1 1 calc R
C37 C 0.7635(3) 0.8156(4) 0.4069(2) 0.0491(9) Uani 1 1 d .
H37 H 0.7095 0.7614 0.4258 0.059 Uiso 1 1 calc R
C38 C 0.8828(3) 0.8360(3) 0.4346(2) 0.0373(7) Uani 1 1 d .
C39 C 0.7230(3) 0.5157(3) 0.75764(19) 0.0309(7) Uani 1 1 d .
C40 C 0.7540(3) 0.4289(3) 0.79928(19) 0.0323(7) Uani 1 1 d .
C41 C 0.6783(3) 0.3115(3) 0.7745(2) 0.0337(7) Uani 1 1 d .
H41 H 0.6080 0.2868 0.7309 0.040 Uiso 1 1 calc R
C42 C 0.7071(3) 0.2320(3) 0.8143(2) 0.0400(8) Uani 1 1 d .
C43 C 0.8126(4) 0.2700(4) 0.8786(3) 0.0558(11) Uani 1 1 d .
H43 H 0.8313 0.2167 0.9062 0.067 Uiso 1 1 calc R
C44 C 0.8897(4) 0.3832(4) 0.9024(3) 0.0636(12) Uani 1 1 d .
H44 H 0.9608 0.4062 0.9449 0.076 Uiso 1 1 calc R
C45 C 0.8617(3) 0.4644(3) 0.8631(2) 0.0462(9) Uani 1 1 d .
C46 C 0.5482(2) 0.4914(2) 0.48176(17) 0.0243(6) Uani 1 1 d .

loop_
_atom_site_aniso_label
_atom_site_aniso_U_11
_atom_site_aniso_U_22
_atom_site_aniso_U_33
_atom_site_aniso_U_23
_atom_site_aniso_U_13
_atom_site_aniso_U_12
Gd1 0.02121(8) 0.01946(8) 0.02020(8) 0.00134(5) 0.00572(5) 0.00689(6)
Cu1 0.0338(2) 0.02758(19) 0.02425(18) -0.00091(15) 0.01012(15) 0.00767(16)
Cu2 0.0368(2) 0.0381(2) 0.0391(2) 0.01539(17) 0.02273(17) 0.02023(17)
S1 0.0517(5) 0.0376(5) 0.0845(7) 0.0304(5) 0.0315(5) 0.0270(4)
O1 0.0263(10) 0.0237(10) 0.0279(11) 0.0002(8) 0.0103(8) 0.0059(8)
O2 0.0267(11) 0.0290(11) 0.0281(11) -0.0043(9) 0.0088(9) 0.0019(9)
O3 0.0351(12) 0.0341(12) 0.0425(13) 0.0158(10) 0.0208(10) 0.0191(10)
O4 0.0303(11) 0.0474(13) 0.0366(12) 0.0191(10) 0.0176(10) 0.0193(10)
O5 0.0419(13) 0.0299(12) 0.0387(13) 0.0110(10) 0.0010(11) 0.0098(10)
O6 0.0456(13) 0.0272(12) 0.0308(11) 0.0052(9) 0.0094(10) 0.0127(10)
O7 0.0678(19) 0.0406(16) 0.070(2) -0.0067(14) -0.0203(16) 0.0210(14)
O8 0.097(2) 0.076(2) 0.105(3) 0.067(2) 0.074(2) 0.0608(19)
O9 0.0527(18) 0.0480(18) 0.154(4) 0.036(2) 0.009(2) 0.0185(15)
O10 0.0663(18) 0.0352(14) 0.0625(17) 0.0079(12) 0.0194(14) 0.0235(13)
O11 0.0215(11) 0.0422(13) 0.0294(11) -0.0091(9) 0.0064(9) 0.0087(9)
O12 0.0253(11) 0.0369(12) 0.0290(11) -0.0084(9) 0.0069(9) 0.0116(9)
O13 0.0408(13) 0.0374(13) 0.0437(13) 0.0061(10) 0.0089(11) 0.0189(11)
O14 0.035(3) 0.055(3) 0.079(4) -0.021(3) 0.001(3) -0.010(2)
N1 0.0267(12) 0.0236(12) 0.0246(12) 0.0021(10) 0.0069(10) 0.0078(10)
N2 0.0323(13) 0.0245(13) 0.0250(12) 0.0041(10) 0.0105(10) 0.0066(10)
N3 0.0438(16) 0.0414(16) 0.0313(14) 0.0025(12) 0.0139(12) 0.0191(14)
N4 0.0410(16) 0.0323(14) 0.0247(13) -0.0005(11) 0.0027(11) 0.0129(12)
N5 0.0377(15) 0.0416(16) 0.0354(14) 0.0158(12) 0.0188(12) 0.0214(12)
N6 0.0300(13) 0.0313(14) 0.0345(14) 0.0104(11) 0.0151(11) 0.0146(11)
N7 0.0425(16) 0.0407(16) 0.0458(16) 0.0121(13) 0.0267(13) 0.0211(13)
N8 0.0482(17) 0.0382(16) 0.0472(17) 0.0149(13) 0.0295(14) 0.0194(14)
C1 0.0241(14) 0.0217(14) 0.0234(14) 0.0034(11) 0.0046(11) 0.0092(11)
C2 0.0248(14) 0.0250(15) 0.0271(15) 0.0042(12) 0.0080(12) 0.0103(12)
C3 0.0377(17) 0.0347(18) 0.0339(17) 0.0103(14) 0.0146(14) 0.0094(14)
C4 0.070(3) 0.040(2) 0.055(2) 0.0052(18) 0.035(2) 0.0005(19)
C5 0.102(4) 0.045(3) 0.085(4) 0.004(2) 0.056(3) -0.013(3)
C6 0.094(4) 0.067(3) 0.092(4) 0.020(3) 0.063(3) -0.005(3)
C7 0.071(3) 0.066(3) 0.066(3) 0.016(2) 0.047(2) 0.014(2)
C8 0.0417(19) 0.046(2) 0.0423(19) 0.0104(16) 0.0215(16) 0.0133(16)
C9 0.050(2) 0.058(2) 0.0399(19) 0.0090(17) 0.0272(17) 0.0230(19)
C10 0.068(3) 0.051(2) 0.054(2) -0.0015(19) 0.022(2) 0.033(2)
C11 0.079(3) 0.050(2) 0.039(2) -0.0072(18) 0.017(2) 0.025(2)
C12 0.059(2) 0.051(2) 0.0238(16) 0.0009(15) 0.0052(16) 0.0167(18)
C13 0.0359(17) 0.0260(16) 0.0311(16) -0.0028(13) -0.0053(13) 0.0118(14)
C14 0.0282(16) 0.0253(15) 0.0395(18) 0.0009(13) 0.0037(13) 0.0098(13)
C15 0.0348(18) 0.0325(18) 0.056(2) -0.0059(16) 0.0082(17) 0.0004(15)
C16 0.053(2) 0.040(2) 0.081(3) -0.006(2) 0.035(2) -0.0128(18)
C17 0.073(3) 0.037(2) 0.063(3) -0.0028(19) 0.041(2) -0.0069(19)
C18 0.051(2) 0.0296(17) 0.0409(19) -0.0019(14) 0.0218(16) 0.0026(15)
C19 0.0271(15) 0.0213(14) 0.0359(16) 0.0003(12) 0.0096(13) 0.0070(12)
C20 0.0277(15) 0.0269(15) 0.0327(16) 0.0074(12) 0.0118(13) 0.0092(12)
C21 0.0259(15) 0.0271(15) 0.0273(15) 0.0024(12) 0.0075(12) 0.0088(12)
C22 0.0287(15) 0.0281(16) 0.0339(16) 0.0059(13) 0.0083(13) 0.0112(13)
C23 0.045(2) 0.056(2) 0.047(2) 0.0212(17) 0.0234(17) 0.0307(18)
C24 0.066(3) 0.066(3) 0.057(2) 0.035(2) 0.030(2) 0.040(2)
C25 0.069(3) 0.067(3) 0.072(3) 0.036(2) 0.029(2) 0.048(2)
C26 0.050(2) 0.057(2) 0.064(2) 0.021(2) 0.0271(19) 0.0360(19)
C27 0.0331(17) 0.0341(17) 0.0433(19) 0.0067(14) 0.0135(14) 0.0156(14)
C28 0.0380(18) 0.0409(19) 0.052(2) 0.0094(16) 0.0238(16) 0.0214(15)
C29 0.067(3) 0.060(3) 0.065(3) 0.024(2) 0.047(2) 0.035(2)
C30 0.069(3) 0.066(3) 0.098(4) 0.035(3) 0.059(3) 0.032(2)
C31 0.048(2) 0.051(2) 0.080(3) 0.019(2) 0.035(2) 0.0182(19)
C32 0.061(2) 0.0365(18) 0.0392(19) 0.0138(15) 0.0308(17) 0.0211(17)
C33 0.060(2) 0.0381(18) 0.0290(17) 0.0085(14) 0.0211(16) 0.0243(17)
C34 0.083(3) 0.052(2) 0.0362(19) 0.0209(17) 0.0280(19) 0.038(2)
C35 0.091(3) 0.080(3) 0.043(2) 0.032(2) 0.025(2) 0.058(3)
C36 0.067(3) 0.086(3) 0.047(2) 0.023(2) 0.015(2) 0.049(3)
C37 0.052(2) 0.063(3) 0.046(2) 0.0228(19) 0.0188(18) 0.032(2)
C38 0.050(2) 0.0421(19) 0.0306(16) 0.0121(14) 0.0173(15) 0.0257(16)
C39 0.0379(17) 0.0312(17) 0.0297(16) 0.0107(13) 0.0153(14) 0.0158(14)
C40 0.0437(18) 0.0328(17) 0.0283(15) 0.0093(13) 0.0136(14) 0.0215(14)
C41 0.0400(18) 0.0343(17) 0.0365(17) 0.0136(14) 0.0166(14) 0.0205(14)
C42 0.055(2) 0.0359(18) 0.048(2) 0.0182(16) 0.0282(17) 0.0284(17)
C43 0.081(3) 0.057(3) 0.047(2) 0.0179(19) 0.011(2) 0.050(2)
C44 0.080(3) 0.055(3) 0.048(2) 0.0004(19) -0.012(2) 0.042(2)
C45 0.058(2) 0.043(2) 0.0375(19) 0.0011(16) 0.0026(17) 0.0302(18)
C46 0.0249(14) 0.0250(14) 0.0225(14) 0.0026(11) 0.0072(12) 0.0104(12)

loop_
_atom_type_symbol
_atom_type_description
_atom_type_scat_dispersion_real
_atom_type_scat_dispersion_imag
_atom_type_scat_source
C C 0.0033 0.0016 'International Tables Vol C Tables 4.2.6.8 and 6.1.1.4'
H H 0.0000 0.0000 'International Tables Vol C Tables 4.2.6.8 and 6.1.1.4'
N N 0.0061 0.0033 'International Tables Vol C Tables 4.2.6.8 and 6.1.1.4'
O O 0.0106 0.0060 'International Tables Vol C Tables 4.2.6.8 and 6.1.1.4'
S S 0.1246 0.1234 'International Tables Vol C Tables 4.2.6.8 and 6.1.1.4'
Cu Cu 0.3201 1.2651 'International Tables Vol C Tables 4.2.6.8 and 6.1.1.4'
Gd Gd -0.1653 3.9035 'International Tables Vol C Tables 4.2.6.8 and 6.1.1.4'

loop_
_geom_angle_atom_site_label_1
_geom_angle_atom_site_label_2
_geom_angle_atom_site_label_3
_geom_angle
_geom_angle_site_symmetry_1
_geom_angle_site_symmetry_3
O12 Gd1 O2 78.91(7) 2_666 .
O12 Gd1 O3 112.87(8) 2_666 .
O2 Gd1 O3 136.40(7) . .
O12 Gd1 O1 134.52(7) 2_666 .
O2 Gd1 O1 66.65(7) . .
O3 Gd1 O1 77.78(7) . .
O12 Gd1 O11 67.03(7) 2_666 .
O2 Gd1 O11 144.47(7) . .
O3 Gd1 O11 69.99(8) . .
O1 Gd1 O11 147.19(7) . .
O12 Gd1 O4 137.52(7) 2_666 .
O2 Gd1 O4 133.97(7) . .
O3 Gd1 O4 65.17(7) . .
O1 Gd1 O4 87.74(7) . .
O11 Gd1 O4 73.53(7) . .
O12 Gd1 O5 76.88(8) 2_666 .
O2 Gd1 O5 85.77(8) . .
O3 Gd1 O5 137.10(8) . .
O1 Gd1 O5 126.45(7) . .
O11 Gd1 O5 77.22(8) . .
O4 Gd1 O5 79.72(8) . .
O12 Gd1 O13 68.55(8) 2_666 .
O2 Gd1 O13 74.60(8) . .
O3 Gd1 O13 71.99(7) . .
O1 Gd1 O13 74.15(7) . .
O11 Gd1 O13 100.80(8) . .
O4 Gd1 O13 136.12(8) . .
O5 Gd1 O13 142.75(8) . .
O12 Gd1 O6 120.92(8) 2_666 .
O2 Gd1 O6 71.10(7) . .
O3 Gd1 O6 124.13(7) . .
O1 Gd1 O6 75.56(7) . .
O11 Gd1 O6 117.94(7) . .
O4 Gd1 O6 65.60(7) . .
O5 Gd1 O6 51.77(7) . .
O13 Gd1 O6 140.96(7) . .
O12 Gd1 C39 100.10(9) 2_666 .
O2 Gd1 C39 79.82(8) . .
O3 Gd1 C39 133.61(8) . .
O1 Gd1 C39 101.93(8) . .
O11 Gd1 C39 96.00(8) . .
O4 Gd1 C39 68.47(8) . .
O5 Gd1 C39 25.56(8) . .
O13 Gd1 C39 153.52(8) . .
O6 Gd1 C39 26.45(8) . .
N3 Cu1 N1 169.03(11) . .
N3 Cu1 N2 93.83(11) . .
N1 Cu1 N2 86.14(10) . .
N3 Cu1 N4 91.40(12) . .
N1 Cu1 N4 93.09(11) . .
N2 Cu1 N4 155.77(11) . .
N7 Cu2 N5 164.51(13) . .
N7 Cu2 N6 95.07(11) . .
N5 Cu2 N6 86.05(11) . .
N7 Cu2 N8 92.86(12) . .
N5 Cu2 N8 91.94(12) . .
N6 Cu2 N8 157.21(12) . .
O9 S1 O10 113.6(2) . .
O9 S1 O8 112.6(2) . .
O10 S1 O8 112.45(17) . .
O9 S1 C42 106.92(18) . .
O10 S1 C42 105.49(16) . .
O8 S1 C42 104.9(2) . .
C1 O1 Gd1 119.40(17) . .
C2 O2 Gd1 119.10(18) . .
C20 O3 Gd1 119.07(19) . .
C21 O4 Gd1 119.35(19) . .
C39 O5 Gd1 95.77(19) . .
C39 O6 Gd1 90.62(18) . .
C45 O7 H7 109.5 . .
C46 O11 Gd1 119.07(17) . .
C46 O12 Gd1 119.76(18) . 2_666
Gd1 O13 H13A 114.8 . .
Gd1 O13 H13B 103.6 . .
H13A O13 H13B 115.7 . .
C1 N1 C19 123.0(2) . .
C1 N1 Cu1 111.18(19) . .
C19 N1 Cu1 125.61(19) . .
C2 N2 C3 122.9(3) . .
C2 N2 Cu1 110.65(19) . .
C3 N2 Cu1 126.2(2) . .
C9 N3 C10 119.0(3) . .
C9 N3 Cu1 124.5(2) . .
C10 N3 Cu1 116.4(2) . .
C13 N4 C12 118.5(3) . .
C13 N4 Cu1 125.1(2) . .
C12 N4 Cu1 116.1(2) . .
C20 N5 C38 121.3(3) . .
C20 N5 Cu2 111.6(2) . .
C38 N5 Cu2 126.4(2) . .
C21 N6 C22 123.5(3) . .
C21 N6 Cu2 109.9(2) . .
C22 N6 Cu2 126.6(2) . .
C28 N7 C29 119.2(3) . .
C28 N7 Cu2 124.4(2) . .
C29 N7 Cu2 116.4(2) . .
C32 N8 C31 119.4(3) . .
C32 N8 Cu2 125.4(3) . .
C31 N8 Cu2 114.6(2) . .
O1 C1 N1 128.7(3) . .
O1 C1 C2 116.1(2) . .
N1 C1 C2 115.2(2) . .
O2 C2 N2 128.7(3) . .
O2 C2 C1 116.4(2) . .
N2 C2 C1 114.9(2) . .
C4 C3 N2 122.1(3) . .
C4 C3 C8 118.0(3) . .
N2 C3 C8 119.7(3) . .
C5 C4 C3 120.6(4) . .
C5 C4 H4 119.7 . .
C3 C4 H4 119.7 . .
C6 C5 C4 121.3(4) . .
C6 C5 H5 119.4 . .
C4 C5 H5 119.4 . .
C7 C6 C5 119.1(4) . .
C7 C6 H6 120.4 . .
C5 C6 H6 120.4 . .
C6 C7 C8 121.7(4) . .
C6 C7 H7A 119.1 . .
C8 C7 H7A 119.1 . .
C7 C8 C3 119.2(3) . .
C7 C8 C9 115.2(3) . .
C3 C8 C9 125.5(3) . .
N3 C9 C8 127.4(3) . .
N3 C9 H9 116.3 . .
C8 C9 H9 116.3 . .
N3 C10 C11 113.6(3) . .
N3 C10 H10A 108.8 . .
C11 C10 H10A 108.8 . .
N3 C10 H10B 108.8 . .
C11 C10 H10B 108.8 . .
H10A C10 H10B 107.7 . .
C12 C11 C10 115.7(3) . .
C12 C11 H11A 108.4 . .
C10 C11 H11A 108.4 . .
C12 C11 H11B 108.4 . .
C10 C11 H11B 108.4 . .
H11A C11 H11B 107.4 . .
N4 C12 C11 111.3(3) . .
N4 C12 H12A 109.4 . .
C11 C12 H12A 109.4 . .
N4 C12 H12B 109.4 . .
C11 C12 H12B 109.4 . .
H12A C12 H12B 108.0 . .
N4 C13 C14 126.5(3) . .
N4 C13 H13 116.8 . .
C14 C13 H13 116.8 . .
C15 C14 C19 119.3(3) . .
C15 C14 C13 114.8(3) . .
C19 C14 C13 125.7(3) . .
C16 C15 C14 121.4(3) . .
C16 C15 H15 119.3 . .
C14 C15 H15 119.3 . .
C15 C16 C17 119.1(4) . .
C15 C16 H16 120.4 . .
C17 C16 H16 120.4 . .
C18 C17 C16 120.9(4) . .
C18 C17 H17 119.5 . .
C16 C17 H17 119.5 . .
C17 C18 C19 121.0(3) . .
C17 C18 H18 119.5 . .
C19 C18 H18 119.5 . .
C18 C19 N1 123.0(3) . .
C18 C19 C14 117.9(3) . .
N1 C19 C14 119.0(3) . .
O3 C20 N5 128.5(3) . .
O3 C20 C21 116.6(3) . .
N5 C20 C21 114.8(3) . .
O4 C21 N6 129.2(3) . .
O4 C21 C20 115.2(3) . .
N6 C21 C20 115.6(3) . .
C23 C22 N6 123.8(3) . .
C23 C22 C27 117.3(3) . .
N6 C22 C27 118.9(3) . .
C24 C23 C22 121.9(3) . .
C24 C23 H23 119.1 . .
C22 C23 H23 119.1 . .
C25 C24 C23 120.8(4) . .
C25 C24 H24 119.6 . .
C23 C24 H24 119.6 . .
C26 C25 C24 118.8(4) . .
C26 C25 H25 120.6 . .
C24 C25 H25 120.6 . .
C25 C26 C27 121.9(3) . .
C25 C26 H26 119.1 . .
C27 C26 H26 119.1 . .
C26 C27 C22 119.4(3) . .
C26 C27 C28 114.3(3) . .
C22 C27 C28 126.3(3) . .
N7 C28 C27 128.1(3) . .
N7 C28 H28 115.9 . .
C27 C28 H28 115.9 . .
N7 C29 C30 113.0(3) . .
N7 C29 H29A 109.0 . .
C30 C29 H29A 109.0 . .
N7 C29 H29B 109.0 . .
C30 C29 H29B 109.0 . .
H29A C29 H29B 107.8 . .
C29 C30 C31 117.0(3) . .
C29 C30 H30A 108.0 . .
C31 C30 H30A 108.0 . .
C29 C30 H30B 108.0 . .
C31 C30 H30B 108.0 . .
H30A C30 H30B 107.3 . .
N8 C31 C30 114.0(4) . .
N8 C31 H31A 108.7 . .
C30 C31 H31A 108.7 . .
N8 C31 H31B 108.7 . .
C30 C31 H31B 108.7 . .
H31A C31 H31B 107.6 . .
N8 C32 C33 126.3(3) . .
N8 C32 H32 116.8 . .
C33 C32 H32 116.8 . .
C34 C33 C38 118.2(4) . .
C34 C33 C32 117.1(3) . .
C38 C33 C32 124.7(3) . .
C35 C34 C33 121.7(4) . .
C35 C34 H34 119.2 . .
C33 C34 H34 119.2 . .
C34 C35 C36 119.6(4) . .
C34 C35 H35 120.2 . .
C36 C35 H35 120.2 . .
C35 C36 C37 120.5(4) . .
C35 C36 H36 119.7 . .
C37 C36 H36 119.7 . .
C36 C37 C38 120.3(4) . .
C36 C37 H37 119.9 . .
C38 C37 H37 119.9 . .
C37 C38 C33 119.6(3) . .
C37 C38 N5 121.2(3) . .
C33 C38 N5 119.3(3) . .
O5 C39 O6 120.7(3) . .
O5 C39 C40 121.3(3) . .
O6 C39 C40 117.9(3) . .
O5 C39 Gd1 58.67(16) . .
O6 C39 Gd1 62.93(16) . .
C40 C39 Gd1 169.4(2) . .
C41 C40 C45 119.3(3) . .
C41 C40 C39 120.8(3) . .
C45 C40 C39 119.9(3) . .
C42 C41 C40 120.4(3) . .
C42 C41 H41 119.8 . .
C40 C41 H41 119.8 . .
C41 C42 C43 119.1(3) . .
C41 C42 S1 123.4(3) . .
C43 C42 S1 117.5(3) . .
C44 C43 C42 121.8(3) . .
C44 C43 H43 119.1 . .
C42 C43 H43 119.1 . .
C43 C44 C45 119.7(4) . .
C43 C44 H44 120.2 . .
C45 C44 H44 120.2 . .
O7 C45 C44 117.9(4) . .
O7 C45 C40 122.3(3) . .
C44 C45 C40 119.7(4) . .
O11 C46 O12 126.4(3) . .
O11 C46 C46 116.6(3) . 2_666
O12 C46 C46 117.0(3) . 2_666

loop_
_geom_bond_atom_site_label_1
_geom_bond_atom_site_label_2
_geom_bond_distance
_geom_bond_site_symmetry_2
Gd1 O12 2.396(2) 2_666
Gd1 O2 2.402(2) .
Gd1 O3 2.405(2) .
Gd1 O1 2.4183(19) .
Gd1 O11 2.428(2) .
Gd1 O4 2.454(2) .
Gd1 O5 2.466(2) .
Gd1 O13 2.498(2) .
Gd1 O6 2.558(2) .
Gd1 C39 2.873(3) .
Cu1 N3 1.945(3) .
Cu1 N1 1.947(2) .
Cu1 N2 1.948(2) .
Cu1 N4 1.960(3) .
Cu2 N7 1.923(3) .
Cu2 N5 1.924(3) .
Cu2 N6 1.966(3) .
Cu2 N8 1.969(3) .
S1 O9 1.431(3) .
S1 O10 1.461(3) .
S1 O8 1.463(3) .
S1 C42 1.754(4) .
O1 C1 1.255(3) .
O2 C2 1.248(3) .
O3 C20 1.250(4) .
O4 C21 1.249(4) .
O5 C39 1.246(4) .
O6 C39 1.280(4) .
O7 C45 1.347(5) .
O7 H7 0.8200 .
O11 C46 1.245(3) .
O12 C46 1.250(3) .
O12 Gd1 2.396(2) 2_666
O13 H13A 0.8500 .
O13 H13B 0.8497 .
N1 C1 1.324(4) .
N1 C19 1.403(4) .
N2 C2 1.323(4) .
N2 C3 1.404(4) .
N3 C9 1.266(5) .
N3 C10 1.476(4) .
N4 C13 1.276(4) .
N4 C12 1.473(4) .
N5 C20 1.321(4) .
N5 C38 1.409(4) .
N6 C21 1.335(4) .
N6 C22 1.403(4) .
N7 C28 1.270(5) .
N7 C29 1.476(4) .
N8 C32 1.279(5) .
N8 C31 1.475(5) .
C1 C2 1.533(4) .
C3 C4 1.401(5) .
C3 C8 1.406(5) .
C4 C5 1.380(6) .
C4 H4 0.9300 .
C5 C6 1.371(7) .
C5 H5 0.9300 .
C6 C7 1.360(7) .
C6 H6 0.9300 .
C7 C8 1.404(5) .
C7 H7A 0.9300 .
C8 C9 1.457(5) .
C9 H9 0.9300 .
C10 C11 1.519(6) .
C10 H10A 0.9700 .
C10 H10B 0.9700 .
C11 C12 1.512(6) .
C11 H11A 0.9700 .
C11 H11B 0.9700 .
C12 H12A 0.9700 .
C12 H12B 0.9700 .
C13 C14 1.443(5) .
C13 H13 0.9300 .
C14 C15 1.403(5) .
C14 C19 1.415(4) .
C15 C16 1.365(6) .
C15 H15 0.9300 .
C16 C17 1.383(6) .
C16 H16 0.9300 .
C17 C18 1.379(5) .
C17 H17 0.9300 .
C18 C19 1.393(5) .
C18 H18 0.9300 .
C20 C21 1.519(4) .
C22 C23 1.392(5) .
C22 C27 1.419(4) .
C23 C24 1.382(5) .
C23 H23 0.9300 .
C24 C25 1.375(6) .
C24 H24 0.9300 .
C25 C26 1.373(6) .
C25 H25 0.9300 .
C26 C27 1.397(5) .
C26 H26 0.9300 .
C27 C28 1.453(5) .
C28 H28 0.9300 .
C29 C30 1.492(6) .
C29 H29A 0.9700 .
C29 H29B 0.9700 .
C30 C31 1.504(6) .
C30 H30A 0.9700 .
C30 H30B 0.9700 .
C31 H31A 0.9700 .
C31 H31B 0.9700 .
C32 C33 1.451(5) .
C32 H32 0.9300 .
C33 C34 1.404(5) .
C33 C38 1.407(5) .
C34 C35 1.362(6) .
C34 H34 0.9300 .
C35 C36 1.381(7) .
C35 H35 0.9300 .
C36 C37 1.385(5) .
C36 H36 0.9300 .
C37 C38 1.388(5) .
C37 H37 0.9300 .
C39 C40 1.488(4) .
C40 C41 1.396(5) .
C40 C45 1.404(5) .
C41 C42 1.380(5) .
C41 H41 0.9300 .
C42 C43 1.387(6) .
C43 C44 1.360(6) .
C43 H43 0.9300 .
C44 C45 1.391(5) .
C44 H44 0.9300 .
C46 C46 1.539(5) 2_666

loop_
_geom_torsion_atom_site_label_1
_geom_torsion_atom_site_label_2
_geom_torsion_atom_site_label_3
_geom_torsion_atom_site_label_4
_geom_torsion
_geom_torsion_site_symmetry_1
_geom_torsion_site_symmetry_4
O12 Gd1 O1 C1 50.7(2) 2_666 .
O2 Gd1 O1 C1 6.6(2) . .
O3 Gd1 O1 C1 160.9(2) . .
O11 Gd1 O1 C1 171.73(19) . .
O4 Gd1 O1 C1 -134.1(2) . .
O5 Gd1 O1 C1 -58.6(2) . .
O13 Gd1 O1 C1 86.4(2) . .
O6 Gd1 O1 C1 -68.7(2) . .
C39 Gd1 O1 C1 -66.6(2) . .
O12 Gd1 O2 C2 -163.2(2) 2_666 .
O3 Gd1 O2 C2 -51.6(3) . .
O1 Gd1 O2 C2 -13.5(2) . .
O11 Gd1 O2 C2 -179.6(2) . .
O4 Gd1 O2 C2 48.0(3) . .
O5 Gd1 O2 C2 119.4(2) . .
O13 Gd1 O2 C2 -92.6(2) . .
O6 Gd1 O2 C2 68.5(2) . .
C39 Gd1 O2 C2 94.3(2) . .
O12 Gd1 O3 C20 -114.2(2) 2_666 .
O2 Gd1 O3 C20 147.7(2) . .
O1 Gd1 O3 C20 112.4(2) . .
O11 Gd1 O3 C20 -61.4(2) . .
O4 Gd1 O3 C20 19.2(2) . .
O5 Gd1 O3 C20 -18.9(3) . .
O13 Gd1 O3 C20 -170.5(2) . .
O6 Gd1 O3 C20 49.4(2) . .
C39 Gd1 O3 C20 17.5(3) . .
O12 Gd1 O4 C21 82.9(2) 2_666 .
O2 Gd1 O4 C21 -145.9(2) . .
O3 Gd1 O4 C21 -14.4(2) . .
O1 Gd1 O4 C21 -92.0(2) . .
O11 Gd1 O4 C21 60.7(2) . .
O5 Gd1 O4 C21 140.3(2) . .
O13 Gd1 O4 C21 -27.8(3) . .
O6 Gd1 O4 C21 -167.2(2) . .
C39 Gd1 O4 C21 164.2(2) . .
O12 Gd1 O5 C39 -154.7(2) 2_666 .
O2 Gd1 O5 C39 -75.16(19) . .
O3 Gd1 O5 C39 95.7(2) . .
O1 Gd1 O5 C39 -18.4(2) . .
O11 Gd1 O5 C39 136.2(2) . .
O4 Gd1 O5 C39 60.97(19) . .
O13 Gd1 O5 C39 -132.67(19) . .
O6 Gd1 O5 C39 -5.97(17) . .
O12 Gd1 O6 C39 41.84(19) 2_666 .
O2 Gd1 O6 C39 105.60(18) . .
O3 Gd1 O6 C39 -120.56(18) . .
O1 Gd1 O6 C39 175.45(18) . .
O11 Gd1 O6 C39 -36.79(19) . .
O4 Gd1 O6 C39 -90.41(18) . .
O5 Gd1 O6 C39 5.78(17) . .
O13 Gd1 O6 C39 135.39(18) . .
O12 Gd1 O11 C46 -6.3(2) 2_666 .
O2 Gd1 O11 C46 11.2(3) . .
O3 Gd1 O11 C46 -133.5(2) . .
O1 Gd1 O11 C46 -144.8(2) . .
O4 Gd1 O11 C46 157.5(2) . .
O5 Gd1 O11 C46 74.7(2) . .
O13 Gd1 O11 C46 -67.3(2) . .
O6 Gd1 O11 C46 107.7(2) . .
C39 Gd1 O11 C46 92.1(2) . .
N3 Cu1 N1 C1 -83.0(6) . .
N2 Cu1 N1 C1 7.2(2) . .
N4 Cu1 N1 C1 163.0(2) . .
N3 Cu1 N1 C19 91.8(6) . .
N2 Cu1 N1 C19 -177.9(3) . .
N4 Cu1 N1 C19 -22.2(3) . .
N3 Cu1 N2 C2 156.4(2) . .
N1 Cu1 N2 C2 -12.6(2) . .
N4 Cu1 N2 C2 -101.5(3) . .
N3 Cu1 N2 C3 -17.7(3) . .
N1 Cu1 N2 C3 173.3(3) . .
N4 Cu1 N2 C3 84.4(4) . .
N1 Cu1 N3 C9 102.4(6) . .
N2 Cu1 N3 C9 12.9(3) . .
N4 Cu1 N3 C9 -143.4(3) . .
N1 Cu1 N3 C10 -73.2(7) . .
N2 Cu1 N3 C10 -162.7(3) . .
N4 Cu1 N3 C10 41.0(3) . .
N3 Cu1 N4 C13 -165.2(3) . .
N1 Cu1 N4 C13 4.8(3) . .
N2 Cu1 N4 C13 92.3(4) . .
N3 Cu1 N4 C12 21.8(3) . .
N1 Cu1 N4 C12 -168.3(2) . .
N2 Cu1 N4 C12 -80.8(4) . .
N7 Cu2 N5 C20 107.8(4) . .
N6 Cu2 N5 C20 13.0(2) . .
N8 Cu2 N5 C20 -144.2(2) . .
N7 Cu2 N5 C38 -81.7(5) . .
N6 Cu2 N5 C38 -176.4(3) . .
N8 Cu2 N5 C38 26.3(3) . .
N7 Cu2 N6 C21 -173.4(2) . .
N5 Cu2 N6 C21 -8.9(2) . .
N8 Cu2 N6 C21 76.7(4) . .
N7 Cu2 N6 C22 8.5(3) . .
N5 Cu2 N6 C22 173.0(3) . .
N8 Cu2 N6 C22 -101.4(4) . .
N5 Cu2 N7 C28 -97.5(5) . .
N6 Cu2 N7 C28 -4.0(3) . .
N8 Cu2 N7 C28 154.6(3) . .
N5 Cu2 N7 C29 81.2(5) . .
N6 Cu2 N7 C29 174.7(3) . .
N8 Cu2 N7 C29 -26.7(3) . .
N7 Cu2 N8 C32 154.4(3) . .
N5 Cu2 N8 C32 -10.9(3) . .
N6 Cu2 N8 C32 -95.3(4) . .
N7 Cu2 N8 C31 -34.5(3) . .
N5 Cu2 N8 C31 160.2(3) . .
N6 Cu2 N8 C31 75.8(4) . .
Gd1 O1 C1 N1 175.7(2) . .
Gd1 O1 C1 C2 -0.7(3) . .
C19 N1 C1 O1 7.5(5) . .
Cu1 N1 C1 O1 -177.5(2) . .
C19 N1 C1 C2 -176.0(3) . .
Cu1 N1 C1 C2 -1.0(3) . .
Gd1 O2 C2 N2 -160.5(2) . .
Gd1 O2 C2 C1 18.2(3) . .
C3 N2 C2 O2 8.0(5) . .
Cu1 N2 C2 O2 -166.4(3) . .
C3 N2 C2 C1 -170.8(3) . .
Cu1 N2 C2 C1 14.9(3) . .
O1 C1 C2 O2 -11.6(4) . .
N1 C1 C2 O2 171.5(3) . .
O1 C1 C2 N2 167.3(3) . .
N1 C1 C2 N2 -9.7(4) . .
C2 N2 C3 C4 22.3(5) . .
Cu1 N2 C3 C4 -164.3(3) . .
C2 N2 C3 C8 -162.3(3) . .
Cu1 N2 C3 C8 11.1(5) . .
N2 C3 C4 C5 177.1(5) . .
C8 C3 C4 C5 1.7(7) . .
C3 C4 C5 C6 0.0(9) . .
C4 C5 C6 C7 -0.9(10) . .
C5 C6 C7 C8 0.1(10) . .
C6 C7 C8 C3 1.6(8) . .
C6 C7 C8 C9 178.3(5) . .
C4 C3 C8 C7 -2.4(6) . .
N2 C3 C8 C7 -178.0(4) . .
C4 C3 C8 C9 -178.7(4) . .
N2 C3 C8 C9 5.7(6) . .
C10 N3 C9 C8 173.6(4) . .
Cu1 N3 C9 C8 -1.9(6) . .
C7 C8 C9 N3 172.6(4) . .
C3 C8 C9 N3 -11.0(7) . .
C9 N3 C10 C11 119.9(4) . .
Cu1 N3 C10 C11 -64.2(4) . .
N3 C10 C11 C12 16.3(5) . .
C13 N4 C12 C11 118.3(4) . .
Cu1 N4 C12 C11 -68.1(4) . .
C10 C11 C12 N4 50.4(5) . .
C12 N4 C13 C14 -177.2(3) . .
Cu1 N4 C13 C14 9.9(5) . .
N4 C13 C14 C15 163.6(3) . .
N4 C13 C14 C19 -12.0(5) . .
C19 C14 C15 C16 3.6(6) . .
C13 C14 C15 C16 -172.3(4) . .
C14 C15 C16 C17 0.5(7) . .
C15 C16 C17 C18 -2.6(8) . .
C16 C17 C18 C19 0.5(7) . .
C17 C18 C19 N1 -179.9(4) . .
C17 C18 C19 C14 3.6(6) . .
C1 N1 C19 C18 23.0(5) . .
Cu1 N1 C19 C18 -151.3(3) . .
C1 N1 C19 C14 -160.5(3) . .
Cu1 N1 C19 C14 25.2(4) . .
C15 C14 C19 C18 -5.5(5) . .
C13 C14 C19 C18 169.9(3) . .
C15 C14 C19 N1 177.8(3) . .
C13 C14 C19 N1 -6.8(5) . .
Gd1 O3 C20 N5 159.4(3) . .
Gd1 O3 C20 C21 -22.2(3) . .
C38 N5 C20 O3 -6.7(5) . .
Cu2 N5 C20 O3 164.4(3) . .
C38 N5 C20 C21 174.8(3) . .
Cu2 N5 C20 C21 -14.1(3) . .
Gd1 O4 C21 N6 -170.8(2) . .
Gd1 O4 C21 C20 9.5(3) . .
C22 N6 C21 O4 2.0(5) . .
Cu2 N6 C21 O4 -176.2(3) . .
C22 N6 C21 C20 -178.3(3) . .
Cu2 N6 C21 C20 3.6(3) . .
O3 C20 C21 O4 8.2(4) . .
N5 C20 C21 O4 -173.1(3) . .
O3 C20 C21 N6 -171.6(3) . .
N5 C20 C21 N6 7.1(4) . .
C21 N6 C22 C23 -5.4(5) . .
Cu2 N6 C22 C23 172.4(3) . .
C21 N6 C22 C27 174.8(3) . .
Cu2 N6 C22 C27 -7.4(4) . .
N6 C22 C23 C24 179.1(4) . .
C27 C22 C23 C24 -1.1(6) . .
C22 C23 C24 C25 0.1(7) . .
C23 C24 C25 C26 0.8(7) . .
C24 C25 C26 C27 -0.8(7) . .
C25 C26 C27 C22 -0.1(6) . .
C25 C26 C27 C28 -179.3(4) . .
C23 C22 C27 C26 1.1(5) . .
N6 C22 C27 C26 -179.1(3) . .
C23 C22 C27 C28 -179.9(3) . .
N6 C22 C27 C28 -0.1(5) . .
C29 N7 C28 C27 179.8(4) . .
Cu2 N7 C28 C27 -1.6(6) . .
C26 C27 C28 N7 -175.8(4) . .
C22 C27 C28 N7 5.1(6) . .
C28 N7 C29 C30 -114.7(4) . .
Cu2 N7 C29 C30 66.6(4) . .
N7 C29 C30 C31 -39.9(6) . .
C32 N8 C31 C30 -123.4(4) . .
Cu2 N8 C31 C30 64.9(4) . .
C29 C30 C31 N8 -27.3(6) . .
C31 N8 C32 C33 -176.2(3) . .
Cu2 N8 C32 C33 -5.5(5) . .
N8 C32 C33 C34 -166.9(3) . .
N8 C32 C33 C38 13.5(6) . .
C38 C33 C34 C35 -3.2(5) . .
C32 C33 C34 C35 177.2(4) . .
C33 C34 C35 C36 -0.7(6) . .
C34 C35 C36 C37 3.1(7) . .
C35 C36 C37 C38 -1.4(6) . .
C36 C37 C38 C33 -2.6(6) . .
C36 C37 C38 N5 179.0(4) . .
C34 C33 C38 C37 4.8(5) . .
C32 C33 C38 C37 -175.6(3) . .
C34 C33 C38 N5 -176.8(3) . .
C32 C33 C38 N5 2.8(5) . .
C20 N5 C38 C37 -37.5(5) . .
Cu2 N5 C38 C37 152.8(3) . .
C20 N5 C38 C33 144.1(3) . .
Cu2 N5 C38 C33 -25.6(4) . .
Gd1 O5 C39 O6 11.0(3) . .
Gd1 O5 C39 C40 -167.6(3) . .
Gd1 O6 C39 O5 -10.5(3) . .
Gd1 O6 C39 C40 168.1(2) . .
O12 Gd1 C39 O5 25.0(2) 2_666 .
O2 Gd1 C39 O5 101.64(19) . .
O3 Gd1 C39 O5 -110.7(2) . .
O1 Gd1 C39 O5 164.93(18) . .
O11 Gd1 C39 O5 -42.71(19) . .
O4 Gd1 C39 O5 -112.3(2) . .
O13 Gd1 C39 O5 86.6(3) . .
O6 Gd1 C39 O5 169.4(3) . .
O12 Gd1 C39 O6 -144.46(17) 2_666 .
O2 Gd1 C39 O6 -67.79(17) . .
O3 Gd1 C39 O6 79.9(2) . .
O1 Gd1 C39 O6 -4.50(18) . .
O11 Gd1 C39 O6 147.86(17) . .
O4 Gd1 C39 O6 78.23(18) . .
O5 Gd1 C39 O6 -169.4(3) . .
O13 Gd1 C39 O6 -82.8(3) . .
O12 Gd1 C39 C40 118.2(12) 2_666 .
O2 Gd1 C39 C40 -165.1(12) . .
O3 Gd1 C39 C40 -17.4(13) . .
O1 Gd1 C39 C40 -101.8(12) . .
O11 Gd1 C39 C40 50.5(12) . .
O4 Gd1 C39 C40 -19.1(12) . .
O5 Gd1 C39 C40 93.2(12) . .
O13 Gd1 C39 C40 179.8(11) . .
O6 Gd1 C39 C40 -97.3(13) . .
O5 C39 C40 C41 -13.6(5) . .
O6 C39 C40 C41 167.8(3) . .
Gd1 C39 C40 C41 -100.4(12) . .
O5 C39 C40 C45 165.0(3) . .
O6 C39 C40 C45 -13.6(4) . .
Gd1 C39 C40 C45 78.2(13) . .
C45 C40 C41 C42 2.2(5) . .
C39 C40 C41 C42 -179.2(3) . .
C40 C41 C42 C43 -0.5(5) . .
C40 C41 C42 S1 -179.9(2) . .
O9 S1 C42 C41 -20.2(4) . .
O10 S1 C42 C41 101.1(3) . .
O8 S1 C42 C41 -140.0(3) . .
O9 S1 C42 C43 160.4(3) . .
O10 S1 C42 C43 -78.3(3) . .
O8 S1 C42 C43 40.6(3) . .
C41 C42 C43 C44 -1.4(6) . .
S1 C42 C43 C44 178.1(4) . .
C42 C43 C44 C45 1.5(7) . .
C43 C44 C45 O7 -179.7(4) . .
C43 C44 C45 C40 0.2(7) . .
C41 C40 C45 O7 177.8(3) . .
C39 C40 C45 O7 -0.8(5) . .
C41 C40 C45 C44 -2.0(5) . .
C39 C40 C45 C44 179.3(4) . .
Gd1 O11 C46 O12 -174.3(2) . .
Gd1 O11 C46 C46 6.0(4) . 2_666
Gd1 O12 C46 O11 -174.0(2) 2_666 .
Gd1 O12 C46 C46 5.7(4) 2_666 2_666
